data_4329845
loop_
_publ_author_name
'Christian Hering'
'Mathias Lehmann'
'Axel Schulz'
'Alexander Villinger'

_publ_contact_author_address
;
Universit\"at Rostock
Institut f\"ur Chemie
Abteilung f\"ur Anorganische Chemie
Albert-Einstein-Strasse 3a 
18059 Rostock
Bundesrepublik Deutschland
;
_publ_contact_author_email
;
axel.schulz@uni-rostock.de, alexander.villinger@uni-rostock.de'
;
_publ_contact_author_fax '+49 (0)381/498-6382'
_publ_contact_author_name 'Axel Schulz'
_publ_contact_author_phone '+49 (0)381/498-6400 or 6403'
_publ_section_title
;
 Chlorine/Methyl Exchange Reactions in Silylated Aminostibanes: A New
 Route To Stibinostibonium Cations
;
_journal_name_full 'Inorganic Chemistry'
_journal_page_first 8212
_journal_page_last 8224
_journal_paper_doi 10.1021/ic300770b
_journal_volume 51
_journal_year 2012
_chemical_formula_moiety 'C3 H9 Cl3 Ga Sb'
_chemical_formula_sum 'C3 H9 Cl3 Ga Sb'
_chemical_formula_weight 342.92
_chemical_name_systematic
;
trimethylstibane galliumtrichloride addukt
;
_space_group_IT_number 62
_symmetry_cell_setting orthorhombic
_symmetry_Int_Tables_number 62
_symmetry_space_group_name_Hall '-P 2ac 2n'
_symmetry_space_group_name_H-M 'P n m a'
_atom_sites_solution_hydrogens geom
_atom_sites_solution_primary direct
_atom_sites_solution_secondary difmap
_audit_author_name 'Villinger, A.'
_audit_creation_method SHELXL-97
_cell_angle_alpha 90.00
_cell_angle_beta 90.00
_cell_angle_gamma 90.00
_cell_formula_units_Z 4
_cell_length_a 15.2152(12)
_cell_length_b 10.0383(8)
_cell_length_c 6.4408(5)
_cell_measurement_reflns_used 3200
_cell_measurement_temperature 173(2)
_cell_measurement_theta_max 68.558
_cell_measurement_theta_min 6.720
_cell_volume 983.73(13)
_computing_cell_refinement 'Bruker Apex v2.0-2'
_computing_data_collection 'Bruker Apex v2.0-2'
_computing_data_reduction 'Bruker SAINT'
_computing_molecular_graphics 'ORTEP-3 (Farrugia, 1997)'
_computing_publication_material SHELXL-97
_computing_structure_refinement 'SHELXL-97 (Sheldrick, 1997)'
_computing_structure_solution 'SHELXS-97 (Sheldrick, 1997)'
_diffrn_ambient_temperature 173(2)
_diffrn_measured_fraction_theta_full 0.979
_diffrn_measured_fraction_theta_max 0.979
_diffrn_measurement_device_type 'Bruker Apex Kappa II-CCD-diffractometer'
_diffrn_measurement_method 'phi and psi scans'
_diffrn_radiation_monochromator graphite
_diffrn_radiation_source 'sealed tube'
_diffrn_radiation_type MoK\a
_diffrn_radiation_wavelength 0.71073
_diffrn_reflns_av_R_equivalents 0.0398
_diffrn_reflns_av_sigmaI/netI 0.0405
_diffrn_reflns_limit_h_max 24
_diffrn_reflns_limit_h_min -15
_diffrn_reflns_limit_k_max 16
_diffrn_reflns_limit_k_min -16
_diffrn_reflns_limit_l_max 9
_diffrn_reflns_limit_l_min -9
_diffrn_reflns_number 9918
_diffrn_reflns_theta_full 35.00
_diffrn_reflns_theta_max 35.00
_diffrn_reflns_theta_min 2.68
_exptl_absorpt_coefficient_mu 6.219
_exptl_absorpt_correction_T_max 0.7067
_exptl_absorpt_correction_T_min 0.0895
_exptl_absorpt_correction_type multi-scan
_exptl_absorpt_process_details '(SADABS; Sheldrick, 2004)'
_exptl_crystal_colour colourless
_exptl_crystal_density_diffrn 2.315
_exptl_crystal_description plate
_exptl_crystal_F_000 640
_exptl_crystal_size_max 0.75
_exptl_crystal_size_mid 0.11
_exptl_crystal_size_min 0.06
_refine_diff_density_max 0.754
_refine_diff_density_min -1.441
_refine_diff_density_rms 0.204
_refine_ls_extinction_method none
_refine_ls_goodness_of_fit_ref 1.032
_refine_ls_hydrogen_treatment refall
_refine_ls_matrix_type full
_refine_ls_number_parameters 62
_refine_ls_number_reflns 2220
_refine_ls_number_restraints 0
_refine_ls_restrained_S_all 1.032
_refine_ls_R_factor_all 0.0455
_refine_ls_R_factor_gt 0.0285
_refine_ls_shift/su_max 0.001
_refine_ls_shift/su_mean 0.000
_refine_ls_structure_factor_coef Fsqd
_refine_ls_weighting_details 'calc w=1/[\s^2^(Fo^2^)+(0.0198P)^2^+0.1844P] where P=(Fo^2^+2Fc^2^)/3'
_refine_ls_weighting_scheme calc
_refine_ls_wR_factor_gt 0.0522
_refine_ls_wR_factor_ref 0.0555
_reflns_number_gt 1758
_reflns_number_total 2220
_reflns_threshold_expression >2\s(I)
_cod_data_source_file ic300770b_si_001_17.cif
_cod_data_source_block is_ch38_sbme3gacl3
_cod_database_code 4329845

loop_
_symmetry_equiv_pos_as_xyz
'x, y, z'
'-x+1/2, -y, z+1/2'
'-x, y+1/2, -z'
'x+1/2, -y+1/2, -z+1/2'
'-x, -y, -z'
'x-1/2, y, -z-1/2'
'x, -y-1/2, z'
'-x-1/2, y-1/2, z-1/2'

loop_
_atom_site_label
_atom_site_type_symbol
_atom_site_fract_x
_atom_site_fract_y
_atom_site_fract_z
_atom_site_U_iso_or_equiv
_atom_site_adp_type
_atom_site_occupancy
_atom_site_symmetry_multiplicity
_atom_site_calc_flag
_atom_site_refinement_flags
Sb1 Sb 0.122096(12) 0.2500 0.68014(3) 0.02029(6) Uani 1 2 d S
C1 C 0.2244(2) 0.2500 0.4587(6) 0.0315(7) Uani 1 2 d S
C2 C 0.14756(19) 0.0852(3) 0.8728(4) 0.0320(5) Uani 1 1 d .
Ga1 Ga -0.03553(2) 0.2500 0.51951(5) 0.02158(8) Uani 1 2 d S
Cl1 Cl -0.03081(6) 0.2500 0.18358(11) 0.03058(17) Uani 1 2 d S
Cl2 Cl -0.10464(4) 0.07409(7) 0.63196(10) 0.03591(15) Uani 1 1 d .
H2A H 0.204(2) 0.098(4) 0.931(5) 0.072(11) Uiso 1 1 d .
H2B H 0.147(2) 0.012(5) 0.797(5) 0.076(12) Uiso 1 1 d .
H2C H 0.106(2) 0.080(3) 0.965(5) 0.063(11) Uiso 1 1 d .
H1A H 0.278(4) 0.2500 0.522(9) 0.11(2) Uiso 1 2 d S
H1B H 0.219(2) 0.173(4) 0.380(5) 0.078(12) Uiso 1 1 d .

loop_
_atom_site_aniso_label
_atom_site_aniso_U_11
_atom_site_aniso_U_22
_atom_site_aniso_U_33
_atom_site_aniso_U_23
_atom_site_aniso_U_13
_atom_site_aniso_U_12
Sb1 0.01701(9) 0.01926(10) 0.02461(10) 0.000 -0.00107(7) 0.000
C1 0.0237(15) 0.0337(19) 0.0370(19) 0.000 0.0084(13) 0.000
C2 0.0334(13) 0.0250(13) 0.0377(14) 0.0067(11) -0.0012(10) 0.0027(10)
Ga1 0.01697(14) 0.02266(17) 0.02511(17) 0.000 -0.00079(11) 0.000
Cl1 0.0338(4) 0.0330(4) 0.0249(4) 0.000 0.0000(3) 0.000
Cl2 0.0346(3) 0.0345(3) 0.0386(3) 0.0051(3) 0.0029(2) -0.0118(2)

loop_
_atom_type_symbol
_atom_type_description
_atom_type_scat_dispersion_real
_atom_type_scat_dispersion_imag
_atom_type_scat_source
C C 0.0033 0.0016 'International Tables Vol C Tables 4.2.6.8 and 6.1.1.4'
H H 0.0000 0.0000 'International Tables Vol C Tables 4.2.6.8 and 6.1.1.4'
Cl Cl 0.1484 0.1585 'International Tables Vol C Tables 4.2.6.8 and 6.1.1.4'
Ga Ga 0.2307 1.6083 'International Tables Vol C Tables 4.2.6.8 and 6.1.1.4'
Sb Sb -0.5866 1.5461 'International Tables Vol C Tables 4.2.6.8 and 6.1.1.4'

loop_
_geom_angle_atom_site_label_1
_geom_angle_atom_site_label_2
_geom_angle_atom_site_label_3
_geom_angle
_geom_angle_site_symmetry_1
_geom_angle_site_symmetry_3
C2 Sb1 C2 103.68(16) 7_565 .
C2 Sb1 C1 105.23(10) 7_565 .
C2 Sb1 C1 105.23(10) . .
C2 Sb1 Ga1 113.75(8) 7_565 .
C2 Sb1 Ga1 113.75(8) . .
C1 Sb1 Ga1 114.16(11) . .
Sb1 C1 H1A 111(4) . .
Sb1 C1 H1B 108(2) . .
H1A C1 H1B 109(3) . .
Sb1 C2 H2A 107(2) . .
Sb1 C2 H2B 109(3) . .
H2A C2 H2B 110(3) . .
Sb1 C2 H2C 109(2) . .
H2A C2 H2C 113(3) . .
H2B C2 H2C 109(3) . .
Cl1 Ga1 Cl2 110.38(2) . 7_565
Cl1 Ga1 Cl2 110.38(2) . .
Cl2 Ga1 Cl2 108.26(4) 7_565 .
Cl1 Ga1 Sb1 111.44(3) . .
Cl2 Ga1 Sb1 108.14(2) 7_565 .
Cl2 Ga1 Sb1 108.14(2) . .

loop_
_geom_bond_atom_site_label_1
_geom_bond_atom_site_label_2
_geom_bond_distance
_geom_bond_site_symmetry_2
Sb1 C2 2.104(3) 7_565
Sb1 C2 2.104(3) .
Sb1 C1 2.111(3) .
Sb1 Ga1 2.6119(4) .
C1 H1A 0.91(6) .
C1 H1B 0.93(4) .
C2 H2A 0.95(4) .
C2 H2B 0.88(4) .
C2 H2C 0.87(3) .
Ga1 Cl1 2.1649(8) .
Ga1 Cl2 2.1791(7) 7_565
Ga1 Cl2 2.1791(7) .

loop_
_geom_torsion_atom_site_label_1
_geom_torsion_atom_site_label_2
_geom_torsion_atom_site_label_3
_geom_torsion_atom_site_label_4
_geom_torsion
_geom_torsion_site_symmetry_1
_geom_torsion_site_symmetry_4
C2 Sb1 Ga1 Cl1 120.79(9) 7_565 .
C2 Sb1 Ga1 Cl1 -120.79(9) . .
C1 Sb1 Ga1 Cl1 0.0 . .
C2 Sb1 Ga1 Cl2 -0.69(9) 7_565 7_565
C2 Sb1 Ga1 Cl2 117.72(9) . 7_565
C1 Sb1 Ga1 Cl2 -121.49(2) . 7_565
C2 Sb1 Ga1 Cl2 -117.72(9) 7_565 .
C2 Sb1 Ga1 Cl2 0.69(9) . .
C1 Sb1 Ga1 Cl2 121.49(2) . .
